data_2201071
loop_
_publ_author_name
'Oloo, Eliud O. '
'Quail, J. Wilson'
'Padmanilayam, Maniyan P.'
'Dimmock, Jonathan R.'

_publ_section_title
;
 (<i>E</i>)-1-(4-Carboxyphenylmethylene)-2-tetralone
;
_journal_issue 6
_journal_name_full 'Acta Crystallographica Section E'
_journal_page_first o687
_journal_page_last o688
_journal_paper_doi 10.1107/S1600536802008668
_journal_volume 58
_journal_year 2002
_chemical_formula_iupac 'C18 H14 O3'
_chemical_formula_moiety 'C18 H14 O3'
_chemical_formula_sum 'C18 H14 O3'
_chemical_formula_weight 278.29
_chemical_melting_point 505.0(10)
_chemical_name_systematic
;
(E)-1-(4-carboxyphenylmethylene)-2-tetralone
;
_space_group_IT_number 14
_symmetry_cell_setting monoclinic
_symmetry_space_group_name_Hall '-P 2ybc'
_symmetry_space_group_name_H-M 'P 1 21/c 1'
_atom_sites_solution_hydrogens geom
_atom_sites_solution_primary direct
_atom_sites_solution_secondary difmap
_audit_creation_method SHELXL-97
_cell_angle_alpha 90.00
_cell_angle_beta 118.641(7)
_cell_angle_gamma 90.00
_cell_formula_units_Z 4
_cell_length_a 6.435(2)
_cell_length_b 14.604(6)
_cell_length_c 16.388(6)
_cell_measurement_reflns_used 2457
_cell_measurement_temperature 193(2)
_cell_measurement_theta_max 25
_cell_measurement_theta_min 2.5
_cell_volume 1351.6(9)
_computing_cell_refinement SMART
_computing_data_collection 'SMART (Bruker, 1997)'
_computing_data_reduction 'SAINT (Bruker, 1997)'
_computing_molecular_graphics 'Xtal3.7 (Hall et al., 2000)'
_computing_publication_material SHELXL97
_computing_structure_refinement 'SHELXL97 (Sheldrick, 1997)'
_computing_structure_solution 'SHELXS97 (Sheldrick, 1997)'
_diffrn_ambient_temperature 193(2)
_diffrn_detector_area_resol_mean 17
_diffrn_measured_fraction_theta_full 0.977
_diffrn_measured_fraction_theta_max 0.977
_diffrn_measurement_device_type 'Bruker SMART CCD area-detector'
_diffrn_measurement_method '\f and \w'
_diffrn_radiation_monochromator graphite
_diffrn_radiation_source 'fine-focus sealed tube'
_diffrn_radiation_type MoK\a
_diffrn_radiation_wavelength 0.71073
_diffrn_reflns_av_R_equivalents 0.0783
_diffrn_reflns_av_sigmaI/netI 0.0825
_diffrn_reflns_limit_h_max 6
_diffrn_reflns_limit_h_min -7
_diffrn_reflns_limit_k_max 17
_diffrn_reflns_limit_k_min 0
_diffrn_reflns_limit_l_max 20
_diffrn_reflns_limit_l_min 0
_diffrn_reflns_number 6165
_diffrn_reflns_theta_full 25.93
_diffrn_reflns_theta_max 25.93
_diffrn_reflns_theta_min 1.99
_exptl_absorpt_coefficient_mu 0.093
_exptl_absorpt_correction_type none
_exptl_crystal_colour yellow
_exptl_crystal_density_diffrn 1.368
_exptl_crystal_density_meas ?
_exptl_crystal_density_method 'not measured'
_exptl_crystal_description fragment
_exptl_crystal_F_000 584
_exptl_crystal_size_max 0.35
_exptl_crystal_size_mid 0.22
_exptl_crystal_size_min 0.08
_refine_diff_density_max 0.263
_refine_diff_density_min -0.264
_refine_ls_extinction_method none
_refine_ls_goodness_of_fit_ref 0.936
_refine_ls_hydrogen_treatment constr
_refine_ls_matrix_type full
_refine_ls_number_parameters 191
_refine_ls_number_reflns 2571
_refine_ls_number_restraints 0
_refine_ls_restrained_S_all 0.936
_refine_ls_R_factor_all 0.0919
_refine_ls_R_factor_gt 0.0594
_refine_ls_shift/su_max <0.001
_refine_ls_shift/su_mean 0.000
_refine_ls_structure_factor_coef Fsqd
_refine_ls_weighting_details 'calc w = 1/[\s^2^(Fo^2^)+(0.0842P)^2^] where P = (Fo^2^+2Fc^2^)/3'
_refine_ls_weighting_scheme calc
_refine_ls_wR_factor_gt 0.1393
_refine_ls_wR_factor_ref 0.1543
_reflns_number_gt 1652
_reflns_number_total 2571
_reflns_threshold_expression I>2\s(I)
_cod_data_source_file cf6178.cif
_cod_data_source_block I
_cod_depositor_comments
;
The following automatic conversions were performed:

'_chemical_melting_point' value '504-506' was changed to '505.0(10)'
- the average value was taken and precision was estimated.

Automatic conversion script
Id: cif_fix_values 1646 2011-03-28 12:23:43Z adriana 

The following automatic conversions were performed:

'_chemical_melting_point' value '504-506' was changed to '505.0(10)'
- the average value was taken and precision was estimated.

Automatic conversion script
Id: cif_fix_values 1715 2011-07-08 13:25:40Z adriana 

The following automatic conversions were performed:

'_exptl_crystal_density_meas' value 'not measured' was changed to '?'
- the value is perceived as not measured.

Automatic conversion script
Id: cif_fix_values 3008 2015-01-20 13:52:24Z robertas 
;
_cod_original_sg_symbol_H-M 'P 21/c'
_cod_database_code 2201071
_cod_database_fobs_code 2201071

loop_
_symmetry_equiv_pos_as_xyz
'x, y, z'
'-x, y+1/2, -z+1/2'
'-x, -y, -z'
'x, -y-1/2, z-1/2'

loop_
_atom_site_label
_atom_site_fract_x
_atom_site_fract_y
_atom_site_fract_z
_atom_site_U_iso_or_equiv
_atom_site_adp_type
_atom_site_calc_flag
_atom_site_refinement_flags
_atom_site_occupancy
_atom_site_disorder_assembly
_atom_site_disorder_group
_atom_site_type_symbol
O1 1.0247(3) 0.10415(13) 0.70605(11) 0.0438(5) Uani d . 1 . . O
O2 0.2760(3) -0.00542(12) 0.08218(11) 0.0399(5) Uani d . 1 . . O
O3 -0.0271(3) 0.05812(13) 0.09288(11) 0.0424(5) Uani d . 1 . . O
H3 -0.1058 0.0349 0.0398 0.051 Uiso calc R 1 . . H
C1 1.1240(4) 0.14346(17) 0.66908(16) 0.0328(6) Uani d . 1 . . C
C2 1.0058(4) 0.15540(17) 0.56433(15) 0.0301(6) Uani d . 1 . . C
C3 1.1254(4) 0.21735(16) 0.52798(15) 0.0297(5) Uani d . 1 . . C
C4 0.9985(4) 0.26761(17) 0.44553(16) 0.0364(6) Uani d . 1 . . C
H4 0.8310 0.2622 0.4117 0.044 Uiso calc R 1 . . H
C5 1.1129(5) 0.32479(18) 0.41275(18) 0.0431(7) Uani d . 1 . . C
H5 1.0248 0.3568 0.3559 0.052 Uiso calc R 1 . . H
C6 1.3563(5) 0.33535(18) 0.46290(19) 0.0467(7) Uani d . 1 . . C
H6 1.4360 0.3741 0.4403 0.056 Uiso calc R 1 . . H
C7 1.4828(4) 0.28900(18) 0.54623(18) 0.0405(7) Uani d . 1 . . C
H7 1.6490 0.2980 0.5814 0.049 Uiso calc R 1 . . H
C8 1.3720(4) 0.22964(17) 0.57947(16) 0.0332(6) Uani d . 1 . . C
C9 1.5075(4) 0.17926(18) 0.67052(17) 0.0399(6) Uani d . 1 . . C
H9A 1.6635 0.2088 0.7080 0.048 Uiso calc R 1 . . H
H9B 1.5351 0.1152 0.6582 0.048 Uiso calc R 1 . . H
C10 1.3706(4) 0.17984(17) 0.72471(16) 0.0362(6) Uani d . 1 . . C
H10A 1.4565 0.1423 0.7815 0.043 Uiso calc R 1 . . H
H10B 1.3630 0.2433 0.7443 0.043 Uiso calc R 1 . . H
C11 0.8013(4) 0.11099(17) 0.51606(16) 0.0327(6) Uani d . 1 . . C
H11 0.7428 0.0828 0.5533 0.039 Uiso calc R 1 . . H
C12 0.6490(4) 0.09779(17) 0.41454(15) 0.0316(6) Uani d . 1 . . C
C13 0.7409(4) 0.07801(17) 0.35456(16) 0.0346(6) Uani d . 1 . . C
H13 0.9076 0.0778 0.3780 0.042 Uiso calc R 1 . . H
C14 0.5938(4) 0.05889(16) 0.26210(16) 0.0327(6) Uani d . 1 . . C
H14 0.6597 0.0445 0.2227 0.039 Uiso calc R 1 . . H
C15 0.3494(4) 0.06056(15) 0.22597(15) 0.0286(5) Uani d . 1 . . C
C16 0.2543(4) 0.08143(17) 0.28451(16) 0.0333(6) Uani d . 1 . . C
H16 0.0875 0.0835 0.2603 0.040 Uiso calc R 1 . . H
C17 0.4033(4) 0.09911(17) 0.37777(16) 0.0352(6) Uani d . 1 . . C
H17 0.3373 0.1124 0.4174 0.042 Uiso calc R 1 . . H
C18 0.1965(4) 0.03536(16) 0.12710(16) 0.0309(6) Uani d . 1 . . C

loop_
_atom_site_aniso_label
_atom_site_aniso_U_11
_atom_site_aniso_U_22
_atom_site_aniso_U_33
_atom_site_aniso_U_12
_atom_site_aniso_U_13
_atom_site_aniso_U_23
O1 0.0489(11) 0.0605(12) 0.0322(10) -0.0019(9) 0.0277(9) -0.0001(9)
O2 0.0393(9) 0.0502(11) 0.0307(9) 0.0022(8) 0.0172(8) -0.0099(9)
O3 0.0402(10) 0.0517(12) 0.0299(10) 0.0048(8) 0.0125(8) -0.0103(9)
C1 0.0402(13) 0.0364(14) 0.0281(13) 0.0034(11) 0.0215(11) -0.0054(12)
C2 0.0352(12) 0.0347(13) 0.0256(12) 0.0037(10) 0.0188(11) -0.0001(11)
C3 0.0368(13) 0.0305(13) 0.0282(12) -0.0012(10) 0.0208(11) -0.0061(11)
C4 0.0449(14) 0.0376(14) 0.0286(13) -0.0027(11) 0.0191(12) -0.0028(12)
C5 0.0651(18) 0.0381(15) 0.0330(14) -0.0037(13) 0.0291(14) -0.0006(13)
C6 0.0674(19) 0.0424(16) 0.0479(17) -0.0122(14) 0.0417(15) -0.0064(14)
C7 0.0437(14) 0.0432(16) 0.0445(16) -0.0073(12) 0.0291(13) -0.0092(14)
C8 0.0395(13) 0.0337(13) 0.0336(13) -0.0018(11) 0.0234(11) -0.0086(12)
C9 0.0352(14) 0.0427(15) 0.0406(15) -0.0018(11) 0.0171(12) -0.0007(13)
C10 0.0419(14) 0.0382(14) 0.0256(12) -0.0005(11) 0.0139(11) -0.0045(12)
C11 0.0379(12) 0.0401(14) 0.0274(12) -0.0005(11) 0.0216(11) -0.0010(12)
C12 0.0371(13) 0.0342(13) 0.0269(13) -0.0055(10) 0.0181(11) -0.0036(11)
C13 0.0318(12) 0.0414(14) 0.0351(14) -0.0035(11) 0.0195(11) -0.0059(12)
C14 0.0388(13) 0.0354(14) 0.0301(13) -0.0012(10) 0.0216(11) -0.0058(11)
C15 0.0361(12) 0.0249(12) 0.0273(12) -0.0035(10) 0.0173(11) -0.0025(10)
C16 0.0291(11) 0.0405(14) 0.0336(13) -0.0043(10) 0.0176(11) -0.0019(12)
C17 0.0396(13) 0.0426(15) 0.0329(14) -0.0063(11) 0.0250(11) -0.0066(12)
C18 0.0354(13) 0.0293(12) 0.0303(13) 0.0008(10) 0.0175(11) 0.0025(11)

loop_
_atom_type_symbol
_atom_type_description
_atom_type_scat_dispersion_real
_atom_type_scat_dispersion_imag
_atom_type_scat_source
C C 0.0033 0.0016 'International Tables Vol C Tables 4.2.6.8 and 6.1.1.4'
H H 0.0000 0.0000 'International Tables Vol C Tables 4.2.6.8 and 6.1.1.4'
O O 0.0106 0.0060 'International Tables Vol C Tables 4.2.6.8 and 6.1.1.4'

loop_
_geom_angle_atom_site_label_1
_geom_angle_atom_site_label_2
_geom_angle_atom_site_label_3
_geom_angle
C18 O3 H3 109.5
O1 C1 C10 121.4(2)
O1 C1 C2 121.3(2)
C10 C1 C2 117.3(2)
C11 C2 C3 127.7(2)
C11 C2 C1 115.6(2)
C3 C2 C1 116.6(2)
C4 C3 C8 118.6(2)
C4 C3 C2 122.0(2)
C8 C3 C2 119.3(2)
C5 C4 C3 121.2(2)
C5 C4 H4 119.4
C3 C4 H4 119.4
C4 C5 C6 119.9(2)
C4 C5 H5 120.0
C6 C5 H5 120.0
C5 C6 C7 119.6(2)
C5 C6 H6 120.2
C7 C6 H6 120.2
C6 C7 C8 121.5(2)
C6 C7 H7 119.3
C8 C7 H7 119.3
C7 C8 C3 119.2(2)
C7 C8 C9 122.0(2)
C3 C8 C9 118.8(2)
C8 C9 C10 110.62(19)
C8 C9 H9A 109.5
C10 C9 H9A 109.5
C8 C9 H9B 109.5
C10 C9 H9B 109.5
H9A C9 H9B 108.1
C1 C10 C9 112.55(19)
C1 C10 H10A 109.1
C9 C10 H10A 109.1
C1 C10 H10B 109.1
C9 C10 H10B 109.1
H10A C10 H10B 107.8
C2 C11 C12 131.4(2)
C2 C11 H11 114.3
C12 C11 H11 114.3
C17 C12 C13 118.2(2)
C17 C12 C11 119.0(2)
C13 C12 C11 122.7(2)
C14 C13 C12 121.0(2)
C14 C13 H13 119.5
C12 C13 H13 119.5
C13 C14 C15 120.4(2)
C13 C14 H14 119.8
C15 C14 H14 119.8
C14 C15 C16 119.4(2)
C14 C15 C18 118.9(2)
C16 C15 C18 121.6(2)
C17 C16 C15 119.9(2)
C17 C16 H16 120.0
C15 C16 H16 120.0
C16 C17 C12 121.0(2)
C16 C17 H17 119.5
C12 C17 H17 119.5
O2 C18 O3 123.5(2)
O2 C18 C15 121.6(2)
O3 C18 C15 114.9(2)

loop_
_geom_bond_atom_site_label_1
_geom_bond_atom_site_label_2
_geom_bond_site_symmetry_2
_geom_bond_distance
_geom_bond_publ_flag
O1 C1 . 1.215(3) ?
O2 C18 . 1.233(3) ?
O3 C18 . 1.312(3) ?
O3 H3 . 0.840 ?
C1 C10 . 1.498(3) ?
C1 C2 . 1.518(3) ?
C2 C11 . 1.334(3) ?
C2 C3 . 1.485(3) ?
C3 C4 . 1.405(3) ?
C3 C8 . 1.406(3) ?
C4 C5 . 1.381(3) ?
C4 H4 . 0.950 ?
C5 C6 . 1.385(4) ?
C5 H5 . 0.950 ?
C6 C7 . 1.386(4) ?
C6 H6 . 0.950 ?
C7 C8 . 1.389(3) ?
C7 H7 . 0.950 ?
C8 C9 . 1.510(3) ?
C9 C10 . 1.521(3) ?
C9 H9A . 0.990 ?
C9 H9B . 0.990 ?
C10 H10A . 0.990 ?
C10 H10B . 0.990 ?
C11 C12 . 1.484(3) ?
C11 H11 . 0.950 ?
C12 C17 . 1.396(3) ?
C12 C13 . 1.399(3) ?
C13 C14 . 1.377(3) ?
C13 H13 . 0.950 ?
C14 C15 . 1.390(3) ?
C14 H14 . 0.950 ?
C15 C16 . 1.397(3) ?
C15 C18 . 1.484(3) ?
C16 C17 . 1.385(3) ?
C16 H16 . 0.950 ?
C17 H17 . 0.950 ?

loop_
_geom_hbond_atom_site_label_D
_geom_hbond_atom_site_label_H
_geom_hbond_atom_site_label_A
_geom_hbond_site_symmetry_A
_geom_hbond_distance_DH
_geom_hbond_distance_HA
_geom_hbond_distance_DA
_geom_hbond_angle_DHA
O3 H3 O2 3 0.84 1.81 2.643(2) 170
C5 H5 O1 4_565 0.95 2.52 3.321(3) 142
C11 H11 O1 . 0.95 2.30 2.735(3) 107

loop_
_cod_related_entry_id
_cod_related_entry_database
_cod_related_entry_code
1 ChemSpider 9240923
